data_7035438
loop_
_publ_author_name
'Laborde, Coralie'
'Wei, Muh-Mei'
'van der Lee, Arie'
'Deydier, Eric'
'Daran, Jean-Claude'
'Volle, Jean-No\"el'
'Poli, Rinaldo'
'Pirat, Jean-Luc'
'Manoury, Eric'
'Virieux, David'

_publ_section_title
;
 Double [3 + 2]-dimerisation cascade synthesis of
 bis(triazolyl)bisphosphanes, a new scaffold for bidentate bisphosphanes.
;
_journal_issue 28
_journal_name_full 'Dalton transactions (Cambridge, England : 2003)'
_journal_page_first 12539
_journal_page_last 12545
_journal_paper_doi 10.1039/c5dt02197a
_journal_volume 44
_journal_year 2015
_chemical_formula_moiety '2(C42 H34 N6 O2 P2), C2 H3 N'
_chemical_formula_sum 'C86 H71 N13 O4 P4'
_chemical_formula_weight 1474.44
_space_group_IT_number 14
_symmetry_cell_setting monoclinic
_symmetry_space_group_name_Hall '-P 2yn'
_symmetry_space_group_name_H-M 'P 1 21/n 1'
_atom_sites_solution_hydrogens geom
_atom_sites_solution_primary direct
_audit_update_record
;
2014-10-31 deposited with the CCDC.
2015-06-16 downloaded from the CCDC.
;
_cell_angle_alpha 90
_cell_angle_beta 99.6830(17)
_cell_angle_gamma 90
_cell_formula_units_Z 2
_cell_length_a 12.8008(2)
_cell_length_b 16.6628(3)
_cell_length_c 17.8668(3)
_cell_measurement_reflns_used 31838
_cell_measurement_temperature 175
_cell_measurement_theta_max 28.9856
_cell_measurement_theta_min 2.8568
_cell_volume 3756.65(11)
_computing_cell_refinement
;
CrysAlisPro, Oxford Diffraction Ltd.,
Version 1.171.34.40 (release 27-08-2010 CrysAlis171 .NET)
(compiled Aug 27 2010,11:50:40)
;
_computing_data_collection
;
CrysAlisPro, Oxford Diffraction Ltd.,
Version 1.171.34.40 (release 27-08-2010 CrysAlis171 .NET)
(compiled Aug 27 2010,11:50:40)
;
_computing_data_reduction
;
CrysAlisPro, Oxford Diffraction Ltd.,
Version 1.171.34.40 (release 27-08-2010 CrysAlis171 .NET)
(compiled Aug 27 2010,11:50:40)
;
_computing_molecular_graphics 'CAMERON (Watkin et al., 1996)'
_computing_publication_material 'CRYSTALS (Betteridge et al., 2003)'
_computing_structure_refinement 'CRYSTALS (Betteridge et al., 2003)'
_computing_structure_solution 'Superflip (Palatinus & Chapuis, 2007)'
_diffrn_ambient_temperature 175
_diffrn_detector_area_resol_mean 8.4205
_diffrn_measured_fraction_theta_full 0.996
_diffrn_measured_fraction_theta_max 0.918
_diffrn_measurement_details
;
  1 omega    3.00  101.00   1.0000   22.0000
omega____ theta____ kappa____ phi______ frames
    -       19.4101   77.0000  120.0000 98

  2 omega  -14.00  101.00   1.0000   22.0000
omega____ theta____ kappa____ phi______ frames
    -       19.4101   77.0000 -120.0000 115

  3 omega  -19.00   85.00   1.0000   22.0000
omega____ theta____ kappa____ phi______ frames
    -       19.4101   77.0000   30.0000 104

  4 omega  -57.00   69.00   1.0000   22.0000
omega____ theta____ kappa____ phi______ frames
    -      -22.5351   77.0000  120.0000 126

  5 omega  -61.00   50.00   1.0000   22.0000
omega____ theta____ kappa____ phi______ frames
    -      -22.5351   77.0000    0.0000 111

  6 omega  -61.00   50.00   1.0000   22.0000
omega____ theta____ kappa____ phi______ frames
    -      -22.5351   77.0000 -120.0000 111

  7 omega   34.00  118.00   1.0000   22.0000
omega____ theta____ kappa____ phi______ frames
    -       19.4101  179.0000   30.0000 84

  8 omega  -59.00  -24.00   1.0000   22.0000
omega____ theta____ kappa____ phi______ frames
    -      -22.5351   38.0000   90.0000 35

  9 omega  -59.00   67.00   1.0000   22.0000
omega____ theta____ kappa____ phi______ frames
    -      -22.5351   38.0000 -150.0000 126

;
_diffrn_measurement_device Serial
_diffrn_measurement_device_type 'Xcalibur, Sapphire2, large Be window'
_diffrn_measurement_method '\w scans'
_diffrn_orient_matrix_UB_11 -0.0124929000
_diffrn_orient_matrix_UB_12 0.0381873000
_diffrn_orient_matrix_UB_13 -0.0166372000
_diffrn_orient_matrix_UB_21 0.0259241000
_diffrn_orient_matrix_UB_22 -0.0105436000
_diffrn_orient_matrix_UB_23 -0.0307026000
_diffrn_orient_matrix_UB_31 -0.0483052000
_diffrn_orient_matrix_UB_32 -0.0155360000
_diffrn_orient_matrix_UB_33 -0.0200684000
_diffrn_radiation_monochromator graphite
_diffrn_radiation_source 'Enhance (Mo) X-ray Source'
_diffrn_radiation_type 'Mo K\a'
_diffrn_radiation_wavelength 0.71073
_diffrn_reflns_av_R_equivalents 0.023
_diffrn_reflns_av_sigmaI/netI 0.0559
_diffrn_reflns_limit_h_max 17
_diffrn_reflns_limit_h_min -17
_diffrn_reflns_limit_k_max 22
_diffrn_reflns_limit_k_min -22
_diffrn_reflns_limit_l_max 24
_diffrn_reflns_limit_l_min -24
_diffrn_reflns_number 64742
_diffrn_reflns_theta_full 26.726
_diffrn_reflns_theta_max 29.050
_diffrn_reflns_theta_min 2.863
_exptl_absorpt_coefficient_mu 0.163
_exptl_absorpt_correction_T_max 1.00000
_exptl_absorpt_correction_T_min 0.95533
_exptl_absorpt_correction_type multi-scan
_exptl_absorpt_process_details
;
CrysAlisPro, Oxford Diffraction Ltd.,
Version 1.171.34.40 (release 27-08-2010 CrysAlis171 .NET)
(compiled Aug 27 2010,11:50:40)
Empirical absorption correction using spherical harmonics,
 implemented in SCALE3 ABSPACK scaling algorithm.
;
_exptl_crystal_colour colourless
_exptl_crystal_density_diffrn 1.303
_exptl_crystal_density_method 'not measured'
_exptl_crystal_description prism
_exptl_crystal_F_000 1540
_exptl_crystal_size_max 0.430
_exptl_crystal_size_mid 0.350
_exptl_crystal_size_min 0.250
_refine_diff_density_max 0.49
_refine_diff_density_min -0.67
_refine_ls_extinction_method None
_refine_ls_goodness_of_fit_ref 0.8507
_refine_ls_hydrogen_treatment constr
_refine_ls_matrix_type full
_refine_ls_number_parameters 476
_refine_ls_number_reflns 9225
_refine_ls_number_restraints 2
_refine_ls_R_factor_all 0.0534
_refine_ls_R_factor_gt 0.0445
_refine_ls_shift/su_max 0.0008743
_refine_ls_shift/su_mean 0.0000359
_refine_ls_structure_factor_coef Fsqd
_refine_ls_weighting_details
;
 Method= Modified Sheldrick 
 w=1/[\s^2^(F^2^) + ( 0.10P)^2^ + 3.94P] 
 ,where P=(max(Fo^2^,0) + 2Fc^2^)/3 
;
_refine_ls_weighting_scheme calc
_refine_ls_wR_factor_all 0.1425
_refine_ls_wR_factor_gt 0.1325
_refine_ls_wR_factor_ref 0.1425
_reflns_limit_h_max 16
_reflns_limit_h_min -17
_reflns_limit_k_max 22
_reflns_limit_k_min 0
_reflns_limit_l_max 24
_reflns_limit_l_min 0
_reflns_number_gt 7926
_reflns_number_total 9225
_reflns_threshold_expression I>2.0\s(I)
_oxford_refine_ls_scale 3.16(3)
_cod_data_source_file c5dt02197a2.cif
_cod_data_source_block 8.1
_cod_depositor_comments 'Adding full bibliography for 7035438--7035443.cif.'
_cod_original_cell_volume 3756.64(11)
_cod_original_sg_symbol_H-M 'P 21/n '
_cod_database_code 7035438

loop_
_symmetry_equiv_pos_as_xyz
x,y,z
-x,-y,-z
x+1/2,-y+1/2,z+1/2
-x+1/2,y+1/2,-z+1/2

loop_
_atom_site_label
_atom_site_type_symbol
_atom_site_fract_x
_atom_site_fract_y
_atom_site_fract_z
_atom_site_U_iso_or_equiv
_atom_site_occupancy
_atom_site_adp_type
_atom_site_refinement_flags_posn
P1 P 0.48697(3) 0.66183(2) 0.29645(2) 0.0206 1.0000 Uani .
O2 O 0.59269(9) 0.69755(7) 0.29319(7) 0.0250 1.0000 Uani .
C3 C 0.38623(12) 0.72613(9) 0.24610(9) 0.0208 1.0000 Uani .
N4 N 0.27921(11) 0.71586(9) 0.24064(9) 0.0270 1.0000 Uani .
N5 N 0.23094(11) 0.77880(9) 0.20772(9) 0.0280 1.0000 Uani .
N6 N 0.30575(11) 0.83023(8) 0.19184(8) 0.0223 1.0000 Uani .
C7 C 0.40390(12) 0.79973(9) 0.21469(8) 0.0192 1.0000 Uani .
C8 C 0.50267(12) 0.83923(9) 0.20498(8) 0.0192 1.0000 Uani .
N9 N 0.56466(11) 0.81154(8) 0.15590(8) 0.0219 1.0000 Uani .
N10 N 0.65510(12) 0.85402(9) 0.16180(8) 0.0266 1.0000 Uani .
N11 N 0.65213(12) 0.90950(9) 0.21336(8) 0.0263 1.0000 Uani .
C12 C 0.55909(13) 0.90239(10) 0.24125(9) 0.0212 1.0000 Uani .
P13 P 0.52744(3) 0.96110(3) 0.31884(2) 0.0218 1.0000 Uani .
O14 O 0.41441(10) 0.95052(8) 0.32668(7) 0.0302 1.0000 Uani .
C15 C 0.56194(13) 1.06335(10) 0.30239(9) 0.0229 1.0000 Uani .
C16 C 0.66417(14) 1.08319(11) 0.29018(11) 0.0290 1.0000 Uani .
C17 C 0.69025(15) 1.16238(11) 0.27897(11) 0.0319 1.0000 Uani .
C18 C 0.61599(16) 1.22233(11) 0.28275(11) 0.0329 1.0000 Uani .
C19 C 0.51527(15) 1.20355(11) 0.29571(11) 0.0324 1.0000 Uani .
C20 C 0.48738(14) 1.12386(11) 0.30480(10) 0.0281 1.0000 Uani .
H201 H 0.4174 1.1113 0.3144 0.0323 1.0000 Uiso R
H191 H 0.4637 1.2450 0.2967 0.0367 1.0000 Uiso R
H181 H 0.6334 1.2782 0.2778 0.0396 1.0000 Uiso R
H171 H 0.7561 1.1742 0.2671 0.0380 1.0000 Uiso R
H161 H 0.7176 1.0418 0.2865 0.0336 1.0000 Uiso R
C21 C 0.62157(14) 0.92985(10) 0.40040(10) 0.0258 1.0000 Uani .
C22 C 0.68918(16) 0.86460(12) 0.39983(11) 0.0343 1.0000 Uani .
C23 C 0.7569(2) 0.84275(14) 0.46620(13) 0.0464 1.0000 Uani .
C24 C 0.7550(2) 0.88420(16) 0.53289(13) 0.0499 1.0000 Uani .
C25 C 0.6876(2) 0.94871(16) 0.53390(12) 0.0482 1.0000 Uani .
C26 C 0.62222(17) 0.97217(13) 0.46778(11) 0.0378 1.0000 Uani .
H261 H 0.5769 1.0161 0.4675 0.0441 1.0000 Uiso R
H251 H 0.6836 0.9779 0.5786 0.0566 1.0000 Uiso R
H241 H 0.7978 0.8685 0.5779 0.0576 1.0000 Uiso R
H231 H 0.8017 0.7979 0.4663 0.0545 1.0000 Uiso R
H221 H 0.6855 0.8343 0.3551 0.0410 1.0000 Uiso R
C27 C 0.54863(15) 0.74049(10) 0.10632(10) 0.0289 1.0000 Uani .
C28 C 0.57834(14) 0.75676(11) 0.02955(10) 0.0276 1.0000 Uani .
C29 C 0.51093(16) 0.80245(12) -0.02281(11) 0.0337 1.0000 Uani .
C30 C 0.5356(2) 0.81913(14) -0.09386(12) 0.0428 1.0000 Uani .
C31 C 0.62912(19) 0.79018(16) -0.11207(12) 0.0480 1.0000 Uani .
C32 C 0.69614(18) 0.74526(19) -0.06138(14) 0.0554 1.0000 Uani .
C33 C 0.67146(17) 0.72824(17) 0.01041(12) 0.0456 1.0000 Uani .
H331 H 0.7171 0.6971 0.0452 0.0542 1.0000 Uiso R
H321 H 0.7582 0.7231 -0.0746 0.0642 1.0000 Uiso R
H311 H 0.6483 0.8021 -0.1610 0.0570 1.0000 Uiso R
H301 H 0.4856 0.8519 -0.1299 0.0504 1.0000 Uiso R
H291 H 0.4424 0.8232 -0.0105 0.0403 1.0000 Uiso R
H272 H 0.4730 0.7271 0.1003 0.0340 1.0000 Uiso R
H271 H 0.5933 0.6961 0.1327 0.0338 1.0000 Uiso R
C34 C 0.27404(14) 0.90953(10) 0.15986(10) 0.0270 1.0000 Uani .
C35 C 0.28922(13) 0.92000(10) 0.07877(10) 0.0236 1.0000 Uani .
C36 C 0.23681(14) 0.87090(11) 0.02183(10) 0.0301 1.0000 Uani .
C37 C 0.24493(16) 0.88523(13) -0.05368(11) 0.0354 1.0000 Uani .
C38 C 0.30455(17) 0.94897(13) -0.07223(11) 0.0385 1.0000 Uani .
C39 C 0.35720(18) 0.99768(13) -0.01607(12) 0.0408 1.0000 Uani .
C40 C 0.35025(16) 0.98313(12) 0.05934(11) 0.0343 1.0000 Uani .
H401 H 0.3918 1.0163 0.0976 0.0410 1.0000 Uiso R
H391 H 0.3994 1.0391 -0.0295 0.0486 1.0000 Uiso R
H381 H 0.3095 0.9595 -0.1236 0.0442 1.0000 Uiso R
H371 H 0.2109 0.8503 -0.0922 0.0425 1.0000 Uiso R
H361 H 0.1959 0.8273 0.0340 0.0363 1.0000 Uiso R
H342 H 0.3144 0.9480 0.1913 0.0322 1.0000 Uiso R
H341 H 0.1992 0.9131 0.1644 0.0313 1.0000 Uiso R
C41 C 0.47110(13) 0.56355(10) 0.25486(10) 0.0245 1.0000 Uani .
C42 C 0.37382(14) 0.52982(11) 0.22335(10) 0.0295 1.0000 Uani .
C43 C 0.37013(17) 0.45311(12) 0.19273(12) 0.0373 1.0000 Uani .
C44 C 0.4629(2) 0.41023(12) 0.19339(14) 0.0455 1.0000 Uani .
C45 C 0.55980(19) 0.44308(13) 0.22466(16) 0.0482 1.0000 Uani .
C46 C 0.56405(16) 0.51966(11) 0.25567(13) 0.0362 1.0000 Uani .
H461 H 0.6292 0.5428 0.2759 0.0416 1.0000 Uiso R
H451 H 0.6207 0.4141 0.2269 0.0558 1.0000 Uiso R
H441 H 0.4591 0.3599 0.1743 0.0528 1.0000 Uiso R
H431 H 0.3069 0.4316 0.1698 0.0424 1.0000 Uiso R
H421 H 0.3141 0.5591 0.2218 0.0326 1.0000 Uiso R
C47 C 0.45861(13) 0.65532(10) 0.39161(9) 0.0243 1.0000 Uani .
C48 C 0.42232(18) 0.58616(13) 0.42173(11) 0.0385 1.0000 Uani .
C49 C 0.4065(2) 0.58483(15) 0.49710(12) 0.0472 1.0000 Uani .
C50 C 0.42777(19) 0.65177(15) 0.54191(12) 0.0433 1.0000 Uani .
C51 C 0.46499(19) 0.72107(14) 0.51278(12) 0.0426 1.0000 Uani .
C52 C 0.47985(16) 0.72295(12) 0.43742(11) 0.0345 1.0000 Uani .
H521 H 0.5056 0.7705 0.4190 0.0413 1.0000 Uiso R
H511 H 0.4745 0.7678 0.5417 0.0528 1.0000 Uiso R
H501 H 0.4167 0.6499 0.5931 0.0494 1.0000 Uiso R
H491 H 0.3807 0.5379 0.5199 0.0555 1.0000 Uiso R
H481 H 0.4107 0.5406 0.3911 0.0462 1.0000 Uiso R
C53 C 0.5343(4) 0.5252(3) 0.0274(3) 0.1155(14) 1.0000 Uiso D
N54 N 0.5923(6) 0.5556(5) 0.0724(5) 0.1155(14) 0.5000 Uiso D
H531 H 0.5542 0.4930 0.0714 0.0600 0.5000 Uiso R
H532 H 0.5958 0.5402 0.0076 0.0600 0.5000 Uiso R
H533 H 0.4989 0.5720 0.0404 0.0600 0.5000 Uiso R

loop_
_atom_site_aniso_label
_atom_site_aniso_U_11
_atom_site_aniso_U_22
_atom_site_aniso_U_33
_atom_site_aniso_U_23
_atom_site_aniso_U_13
_atom_site_aniso_U_12
P1 0.01953(19) 0.0211(2) 0.0215(2) 0.00474(14) 0.00445(15) -0.00017(14)
O2 0.0193(5) 0.0278(6) 0.0281(6) 0.0053(5) 0.0047(4) -0.0013(4)
C3 0.0196(7) 0.0221(7) 0.0213(7) 0.0025(6) 0.0053(5) -0.0010(6)
N4 0.0209(7) 0.0288(7) 0.0322(8) 0.0057(6) 0.0067(6) -0.0006(5)
N5 0.0202(6) 0.0318(8) 0.0324(8) 0.0054(6) 0.0058(6) -0.0008(6)
N6 0.0208(6) 0.0234(6) 0.0230(6) 0.0030(5) 0.0045(5) 0.0013(5)
C7 0.0203(7) 0.0205(7) 0.0173(7) 0.0003(5) 0.0044(5) 0.0001(5)
C8 0.0212(7) 0.0194(7) 0.0177(7) 0.0022(5) 0.0056(6) 0.0006(5)
N9 0.0257(7) 0.0216(6) 0.0201(6) -0.0002(5) 0.0090(5) -0.0026(5)
N10 0.0268(7) 0.0281(7) 0.0274(7) -0.0035(6) 0.0122(6) -0.0057(6)
N11 0.0261(7) 0.0286(7) 0.0265(7) -0.0034(6) 0.0108(6) -0.0056(6)
C12 0.0223(7) 0.0220(7) 0.0206(7) -0.0004(6) 0.0070(6) -0.0020(6)
P13 0.0216(2) 0.0237(2) 0.0212(2) -0.00379(15) 0.00678(15) -0.00254(15)
O14 0.0247(6) 0.0383(7) 0.0299(6) -0.0069(5) 0.0112(5) -0.0055(5)
C15 0.0235(7) 0.0235(7) 0.0218(7) -0.0032(6) 0.0040(6) -0.0014(6)
C16 0.0237(8) 0.0276(8) 0.0367(9) -0.0042(7) 0.0083(7) 0.0008(6)
C17 0.0282(8) 0.0311(9) 0.0377(10) -0.0029(7) 0.0092(7) -0.0045(7)
C18 0.0390(10) 0.0242(8) 0.0355(10) -0.0003(7) 0.0057(8) -0.0016(7)
C19 0.0339(9) 0.0273(9) 0.0358(10) -0.0019(7) 0.0050(7) 0.0072(7)
C20 0.0242(8) 0.0311(9) 0.0293(8) -0.0031(7) 0.0050(6) 0.0021(7)
C21 0.0281(8) 0.0271(8) 0.0226(8) -0.0011(6) 0.0055(6) -0.0034(6)
C22 0.0438(11) 0.0289(9) 0.0291(9) -0.0037(7) 0.0027(8) 0.0041(8)
C23 0.0564(14) 0.0387(11) 0.0402(11) 0.0021(9) -0.0033(10) 0.0141(10)
C24 0.0567(14) 0.0596(14) 0.0295(10) 0.0047(10) -0.0044(9) 0.0083(11)
C25 0.0523(13) 0.0661(15) 0.0245(9) -0.0088(9) 0.0017(9) 0.0103(11)
C26 0.0392(10) 0.0462(11) 0.0276(9) -0.0086(8) 0.0049(8) 0.0078(9)
C27 0.0389(9) 0.0236(8) 0.0266(8) -0.0049(6) 0.0126(7) -0.0042(7)
C28 0.0271(8) 0.0335(9) 0.0232(8) -0.0094(7) 0.0075(6) -0.0079(7)
C29 0.0400(10) 0.0325(9) 0.0297(9) -0.0060(7) 0.0084(8) -0.0038(8)
C30 0.0586(13) 0.0414(11) 0.0285(9) -0.0052(8) 0.0073(9) -0.0082(10)
C31 0.0514(13) 0.0659(15) 0.0298(10) -0.0129(10) 0.0157(9) -0.0255(11)
C32 0.0324(11) 0.095(2) 0.0434(12) -0.0215(13) 0.0196(9) -0.0090(12)
C33 0.0307(10) 0.0725(16) 0.0338(10) -0.0111(10) 0.0062(8) 0.0057(10)
C34 0.0301(8) 0.0236(8) 0.0270(8) 0.0033(6) 0.0039(7) 0.0073(6)
C35 0.0215(7) 0.0222(7) 0.0257(8) 0.0037(6) -0.0003(6) 0.0023(6)
C36 0.0281(8) 0.0299(9) 0.0306(9) 0.0021(7) -0.0003(7) -0.0065(7)
C37 0.0350(10) 0.0403(10) 0.0280(9) -0.0037(8) -0.0037(7) -0.0027(8)
C38 0.0434(11) 0.0455(11) 0.0262(9) 0.0084(8) 0.0051(8) 0.0020(9)
C39 0.0457(11) 0.0375(10) 0.0397(11) 0.0102(9) 0.0081(9) -0.0120(9)
C40 0.0382(10) 0.0281(9) 0.0343(9) 0.0009(7) -0.0001(8) -0.0097(7)
C41 0.0282(8) 0.0214(7) 0.0247(8) 0.0052(6) 0.0067(6) -0.0005(6)
C42 0.0286(9) 0.0288(9) 0.0302(9) 0.0039(7) 0.0022(7) 0.0006(7)
C43 0.0407(10) 0.0295(9) 0.0396(11) 0.0019(8) 0.0003(8) -0.0072(8)
C44 0.0562(13) 0.0230(9) 0.0571(14) -0.0042(9) 0.0089(11) -0.0017(9)
C45 0.0414(11) 0.0267(10) 0.0781(17) -0.0026(10) 0.0146(11) 0.0063(8)
C46 0.0290(9) 0.0265(9) 0.0533(12) 0.0015(8) 0.0075(8) 0.0011(7)
C47 0.0218(7) 0.0282(8) 0.0232(8) 0.0047(6) 0.0046(6) 0.0012(6)
C48 0.0530(12) 0.0356(10) 0.0276(9) 0.0046(8) 0.0086(8) -0.0138(9)
C49 0.0617(14) 0.0498(13) 0.0321(10) 0.0110(9) 0.0141(10) -0.0143(11)
C50 0.0504(12) 0.0561(13) 0.0256(9) 0.0060(9) 0.0129(9) 0.0030(10)
C51 0.0549(13) 0.0431(11) 0.0320(10) -0.0061(8) 0.0134(9) 0.0013(10)
C52 0.0425(10) 0.0302(9) 0.0333(9) 0.0014(7) 0.0134(8) -0.0017(8)

loop_
_atom_type_symbol
_atom_type_scat_dispersion_real
_atom_type_scat_dispersion_imag
_atom_type_scat_Cromer_Mann_a1
_atom_type_scat_Cromer_Mann_b1
_atom_type_scat_Cromer_Mann_a2
_atom_type_scat_Cromer_Mann_b2
_atom_type_scat_Cromer_Mann_a3
_atom_type_scat_Cromer_Mann_b3
_atom_type_scat_Cromer_Mann_a4
_atom_type_scat_Cromer_Mann_b4
_atom_type_scat_Cromer_Mann_c
_atom_type_scat_source
C 0.0033 0.0016 2.3100 20.8439 1.0200 10.2075 1.5886 0.5687 0.8650 51.6512 0.2156 'International Tables Vol C 4.2.6.8 and 6.1.1.4'
H 0.0000 0.0000 0.4930 10.5109 0.3229 26.1257 0.1402 3.1424 0.0408 57.7998 0.0030 'International Tables Vol C 4.2.6.8 and 6.1.1.4'
O 0.0106 0.0060 3.0485 13.2771 2.2868 5.7011 1.5463 0.3239 0.8670 32.9089 0.2508 'International Tables Vol C 4.2.6.8 and 6.1.1.4'
S 0.1246 0.1234 6.9053 1.4679 5.2034 22.2151 1.4379 0.2536 1.5863 56.1720 0.8669 'International Tables Vol C 4.2.6.8 and 6.1.1.4'
P 0.1023 0.0942 6.4345 1.9067 4.1791 27.1570 1.7800 0.5260 1.4908 68.1645 1.1149 'International Tables Vol C 4.2.6.8 and 6.1.1.4'
N 0.0061 0.0033 12.2126 0.0057 3.1322 9.8933 2.0125 28.9975 1.1663 0.5826 -11.5290 'International Tables Vol C 4.2.6.8 and 6.1.1.4'

loop_
_geom_angle_atom_site_label_1
_geom_angle_site_symmetry_1
_geom_angle_atom_site_label_2
_geom_angle_atom_site_label_3
_geom_angle
_geom_angle_publ_flag
O2 . P1 C3 108.82(7) yes
O2 . P1 C41 112.88(8) yes
C3 . P1 C41 108.35(8) yes
O2 . P1 C47 112.96(7) yes
C3 . P1 C47 105.48(7) yes
C41 . P1 C47 108.00(8) yes
P1 . C3 N4 125.94(12) yes
P1 . C3 C7 125.39(12) yes
N4 . C3 C7 108.19(14) yes
C3 . N4 N5 108.91(14) yes
N4 . N5 N6 107.80(13) yes
N5 . N6 C7 110.71(13) yes
N5 . N6 C34 119.54(14) yes
C7 . N6 C34 129.55(14) yes
C3 . C7 N6 104.39(13) yes
C3 . C7 C8 130.64(14) yes
N6 . C7 C8 124.97(14) yes
C7 . C8 N9 122.33(14) yes
C7 . C8 C12 133.22(14) yes
N9 . C8 C12 104.27(13) yes
C8 . N9 N10 111.04(13) yes
C8 . N9 C27 128.61(14) yes
N10 . N9 C27 120.07(13) yes
N9 . N10 N11 107.45(13) yes
N10 . N11 C12 108.92(13) yes
C8 . C12 N11 108.31(14) yes
C8 . C12 P13 127.68(12) yes
N11 . C12 P13 123.73(12) yes
C12 . P13 O14 110.92(7) yes
C12 . P13 C15 107.24(7) yes
O14 . P13 C15 113.43(8) yes
C12 . P13 C21 105.03(8) yes
O14 . P13 C21 114.69(8) yes
C15 . P13 C21 104.87(8) yes
P13 . C15 C16 120.71(13) yes
P13 . C15 C20 119.50(13) yes
C16 . C15 C20 119.74(16) yes
C15 . C16 C17 120.11(16) yes
C15 . C16 H161 121.6 no
C17 . C16 H161 118.2 no
C16 . C17 C18 119.69(17) yes
C16 . C17 H171 119.2 no
C18 . C17 H171 121.1 no
C17 . C18 C19 120.69(17) yes
C17 . C18 H181 121.3 no
C19 . C18 H181 118.0 no
C18 . C19 C20 119.99(17) yes
C18 . C19 H191 120.3 no
C20 . C19 H191 119.7 no
C15 . C20 C19 119.75(16) yes
C15 . C20 H201 120.7 no
C19 . C20 H201 119.5 no
P13 . C21 C22 123.47(14) yes
P13 . C21 C26 117.23(14) yes
C22 . C21 C26 119.25(17) yes
C21 . C22 C23 119.77(18) yes
C21 . C22 H221 119.0 no
C23 . C22 H221 121.1 no
C22 . C23 C24 120.3(2) yes
C22 . C23 H231 120.0 no
C24 . C23 H231 119.6 no
C23 . C24 C25 120.1(2) yes
C23 . C24 H241 120.8 no
C25 . C24 H241 119.0 no
C24 . C25 C26 119.9(2) yes
C24 . C25 H251 122.4 no
C26 . C25 H251 117.8 no
C21 . C26 C25 120.6(2) yes
C21 . C26 H261 118.6 no
C25 . C26 H261 120.8 no
N9 . C27 C28 111.82(14) yes
N9 . C27 H272 106.5 no
C28 . C27 H272 109.6 no
N9 . C27 H271 107.5 no
C28 . C27 H271 110.4 no
H272 . C27 H271 110.9 no
C27 . C28 C29 119.22(16) yes
C27 . C28 C33 121.62(18) yes
C29 . C28 C33 119.16(18) yes
C28 . C29 C30 121.01(19) yes
C28 . C29 H291 120.6 no
C30 . C29 H291 118.4 no
C29 . C30 C31 119.1(2) yes
C29 . C30 H301 118.9 no
C31 . C30 H301 122.1 no
C30 . C31 C32 120.7(2) yes
C30 . C31 H311 120.2 no
C32 . C31 H311 119.1 no
C31 . C32 C33 120.4(2) yes
C31 . C32 H321 120.8 no
C33 . C32 H321 118.7 no
C32 . C33 C28 119.7(2) yes
C32 . C33 H331 120.6 no
C28 . C33 H331 119.7 no
N6 . C34 C35 114.02(14) yes
N6 . C34 H342 106.9 no
C35 . C34 H342 110.3 no
N6 . C34 H341 103.5 no
C35 . C34 H341 111.1 no
H342 . C34 H341 110.8 no
C34 . C35 C36 120.86(16) yes
C34 . C35 C40 119.86(16) yes
C36 . C35 C40 119.11(16) yes
C35 . C36 C37 120.27(17) yes
C35 . C36 H361 120.3 no
C37 . C36 H361 119.4 no
C36 . C37 C38 119.96(18) yes
C36 . C37 H371 119.9 no
C38 . C37 H371 120.1 no
C37 . C38 C39 120.11(18) yes
C37 . C38 H381 120.4 no
C39 . C38 H381 119.5 no
C38 . C39 C40 120.13(18) yes
C38 . C39 H391 118.9 no
C40 . C39 H391 120.9 no
C35 . C40 C39 120.41(18) yes
C35 . C40 H401 121.5 no
C39 . C40 H401 118.1 no
P1 . C41 C42 124.43(14) yes
P1 . C41 C46 115.92(14) yes
C42 . C41 C46 119.66(17) yes
C41 . C42 C43 119.91(18) yes
C41 . C42 H421 119.2 no
C43 . C42 H421 120.9 no
C42 . C43 C44 119.99(19) yes
C42 . C43 H431 120.3 no
C44 . C43 H431 119.6 no
C43 . C44 C45 120.56(19) yes
C43 . C44 H441 119.0 no
C45 . C44 H441 120.4 no
C44 . C45 C46 119.8(2) yes
C44 . C45 H451 120.6 no
C46 . C45 H451 119.6 no
C41 . C46 C45 120.12(19) yes
C41 . C46 H461 119.4 no
C45 . C46 H461 120.4 no
P1 . C47 C48 123.44(14) yes
P1 . C47 C52 117.12(13) yes
C48 . C47 C52 119.36(17) yes
C47 . C48 C49 120.05(19) yes
C47 . C48 H481 118.7 no
C49 . C48 H481 121.3 no
C48 . C49 C50 120.2(2) yes
C48 . C49 H491 122.4 no
C50 . C49 H491 117.4 no
C49 . C50 C51 120.36(19) yes
C49 . C50 H501 119.2 no
C51 . C50 H501 120.5 no
C50 . C51 C52 119.6(2) yes
C50 . C51 H511 120.7 no
C52 . C51 H511 119.4 no
C47 . C52 C51 120.37(18) yes
C47 . C52 H521 121.5 no
C51 . C52 H521 118.1 no
C53 2_665 C53 N54 171.9(9) yes
C53 2_665 C53 H531 106.1 no
N54 . C53 H531 66.9 no
C53 2_665 C53 H532 110.0 no
N54 . C53 H532 69.9 no
H531 . C53 H532 109.5 no
C53 2_665 C53 H533 112.2 no
N54 . C53 H533 74.9 no
H531 . C53 H533 109.5 no
H532 . C53 H533 109.5 no
C53 . N54 H531 49.5 no
C53 . N54 H532 48.4 no
H531 . N54 H532 82.9 no
C53 . N54 H533 46.5 no
H531 . N54 H533 79.8 no
H532 . N54 H533 78.2 no
N54 . H531 C53 63.6 no
N54 . H532 C53 61.7 no
C53 . H533 N54 58.7 no

loop_
_geom_bond_atom_site_label_1
_geom_bond_atom_site_label_2
_geom_bond_site_symmetry_2
_geom_bond_distance
_geom_bond_publ_flag
P1 O2 . 1.4885(12) yes
P1 C3 . 1.7971(16) yes
P1 C41 . 1.7957(18) yes
P1 C47 . 1.8006(17) yes
C3 N4 . 1.368(2) yes
C3 C7 . 1.383(2) yes
N4 N5 . 1.306(2) yes
N5 N6 . 1.3503(19) yes
N6 C7 . 1.353(2) yes
N6 C34 . 1.469(2) yes
C7 C8 . 1.461(2) yes
C8 N9 . 1.359(2) yes
C8 C12 . 1.375(2) yes
N9 N10 . 1.3458(19) yes
N9 C27 . 1.472(2) yes
N10 N11 . 1.310(2) yes
N11 C12 . 1.371(2) yes
C12 P13 . 1.7977(16) yes
P13 O14 . 1.4874(12) yes
P13 C15 . 1.7965(17) yes
P13 C21 . 1.8044(18) yes
C15 C16 . 1.402(2) yes
C15 C20 . 1.394(2) yes
C16 C17 . 1.384(3) yes
C16 H161 . 0.981 no
C17 C18 . 1.388(3) yes
C17 H171 . 0.924 no
C18 C19 . 1.384(3) yes
C18 H181 . 0.966 no
C19 C20 . 1.392(3) yes
C19 H191 . 0.958 no
C20 H201 . 0.963 no
C21 C22 . 1.391(3) yes
C21 C26 . 1.394(2) yes
C22 C23 . 1.394(3) yes
C22 H221 . 0.940 no
C23 C24 . 1.381(3) yes
C23 H231 . 0.942 no
C24 C25 . 1.381(3) yes
C24 H241 . 0.930 no
C25 C26 . 1.384(3) yes
C25 H251 . 0.944 no
C26 H261 . 0.934 no
C27 C28 . 1.508(2) yes
C27 H272 . 0.982 no
C27 H271 . 1.003 no
C28 C29 . 1.388(3) yes
C28 C33 . 1.379(3) yes
C29 C30 . 1.387(3) yes
C29 H291 . 1.001 no
C30 C31 . 1.379(3) yes
C30 H301 . 0.992 no
C31 C32 . 1.362(4) yes
C31 H311 . 0.967 no
C32 C33 . 1.401(3) yes
C32 H321 . 0.942 no
C33 H331 . 0.935 no
C34 C35 . 1.504(2) yes
C34 H342 . 0.946 no
C34 H341 . 0.977 no
C35 C36 . 1.387(2) yes
C35 C40 . 1.389(2) yes
C36 C37 . 1.391(3) yes
C36 H361 . 0.942 no
C37 C38 . 1.380(3) yes
C37 H371 . 0.949 no
C38 C39 . 1.376(3) yes
C38 H381 . 0.947 no
C39 C40 . 1.386(3) yes
C39 H391 . 0.933 no
C40 H401 . 0.966 no
C41 C42 . 1.396(2) yes
C41 C46 . 1.395(3) yes
C42 C43 . 1.388(3) yes
C42 H421 . 0.903 no
C43 C44 . 1.384(3) yes
C43 H431 . 0.917 no
C44 C45 . 1.385(3) yes
C44 H441 . 0.903 no
C45 C46 . 1.389(3) yes
C45 H451 . 0.911 no
C46 H461 . 0.934 no
C47 C48 . 1.385(2) yes
C47 C52 . 1.392(3) yes
C48 C49 . 1.395(3) yes
C48 H481 . 0.933 no
C49 C50 . 1.373(3) yes
C49 H491 . 0.965 no
C50 C51 . 1.384(3) yes
C50 H501 . 0.950 no
C51 C52 . 1.391(3) yes
C51 H511 . 0.931 no
C52 H521 . 0.939 no
C53 C53 2_665 1.465(7) yes
C53 N54 . 1.119(7) yes
C53 H531 . 0.950 no
C53 H532 . 0.950 no
C53 H533 . 0.950 no
N54 H531 . 1.149 no
N54 H532 . 1.193 no
N54 H533 . 1.264 no

loop_
_geom_hbond_atom_site_label_D
_geom_hbond_atom_site_label_H
_geom_hbond_atom_site_label_A
_geom_hbond_site_symmetry_A
_geom_hbond_angle_DHA
_geom_hbond_distance_DH
_geom_hbond_distance_HA
_geom_hbond_distance_DA
_geom_hbond_publ_flag
C19 H191 N5 4_555 146 0.96 2.54 3.383(3) yes
C17 H171 O2 4_655 167 0.92 2.40 3.306(3) yes
C25 H251 O14 2_676 154 0.94 2.56 3.438(3) yes
C27 H271 N54 . 121 1.00 2.58 3.208(3) yes
C37 H371 O2 3_464 161 0.95 2.46 3.375(3) yes
C34 H342 O14 . 136 0.95 2.54 3.283(3) yes
